data_4316182
loop_
_publ_author_name
'Michael J. Wiester'
'Adam B. Braunschweig'
'Hyojong Yoo'
'Chad A. Mirkin'

_publ_contact_author_email chadnano@northwestern.edu
_publ_contact_author_name 'Chad A. Mirkin'
_publ_section_title
;
 Solvent and Temperature Induced Switching Between Structural Isomers of
 RhI Phosphinoalkyl Thioether (PS) Complexes
;
_journal_name_full 'Inorganic Chemistry'
_journal_page_first 7188
_journal_page_last 7196
_journal_paper_doi 10.1021/ic101021t
_journal_volume 49
_journal_year 2010
_chemical_formula_sum 'C46 H48 Cl O0.5 P2 Rh S2'
_chemical_formula_weight 873.26
_chemical_name_systematic
; 

 ? 

;
_space_group_IT_number 15
_symmetry_cell_setting monoclinic
_symmetry_space_group_name_Hall '-C 2yc'
_symmetry_space_group_name_H-M 'C 1 2/c 1'
_atom_sites_solution_hydrogens geom
_atom_sites_solution_primary direct
_atom_sites_solution_secondary difmap
_audit_creation_method SHELXL-97
_cell_angle_alpha 90.00
_cell_angle_beta 119.325(5)
_cell_angle_gamma 90.00
_cell_formula_units_Z 8
_cell_length_a 25.272(3)
_cell_length_b 18.1523(17)
_cell_length_c 21.059(4)
_cell_measurement_reflns_used 9805
_cell_measurement_temperature 100(2)
_cell_measurement_theta_max 30.21
_cell_measurement_theta_min 2.24
_cell_volume 8423(2)
_computing_cell_refinement 'SAINT V7.23A (Bruker, 2005)'
_computing_data_collection 'APEX2 V2.1-4 (Bruker, 2007)'
_computing_data_reduction 'Bruker SAINT'
_computing_molecular_graphics 'Bruker SHELXTL'
_computing_publication_material 'Bruker SHELXTL'
_computing_structure_refinement 'SHELXL-97 (Sheldrick, 1997)'
_computing_structure_solution 'SHELXS-97 (Sheldrick, 1990)'
_diffrn_ambient_temperature 100(2)
_diffrn_measured_fraction_theta_full 0.978
_diffrn_measured_fraction_theta_max 0.978
_diffrn_measurement_device_type 'CCD area detector'
_diffrn_measurement_method 'phi and omega scans'
_diffrn_radiation_monochromator graphite
_diffrn_radiation_source 'fine-focus sealed tube'
_diffrn_radiation_type MoK\a
_diffrn_radiation_wavelength 0.71073
_diffrn_reflns_av_R_equivalents 0.1271
_diffrn_reflns_av_sigmaI/netI 0.0878
_diffrn_reflns_limit_h_max 35
_diffrn_reflns_limit_h_min -35
_diffrn_reflns_limit_k_max 25
_diffrn_reflns_limit_k_min -25
_diffrn_reflns_limit_l_max 27
_diffrn_reflns_limit_l_min -29
_diffrn_reflns_number 57939
_diffrn_reflns_theta_full 30.32
_diffrn_reflns_theta_max 30.32
_diffrn_reflns_theta_min 1.45
_exptl_absorpt_coefficient_mu 0.677
_exptl_absorpt_correction_T_max 0.9485
_exptl_absorpt_correction_T_min 0.8125
_exptl_absorpt_correction_type numerical
_exptl_absorpt_process_details face-indexed
_exptl_crystal_colour yellow
_exptl_crystal_density_diffrn 1.377
_exptl_crystal_density_method 'not measured'
_exptl_crystal_description block
_exptl_crystal_F_000 3616
_exptl_crystal_size_max 0.32
_exptl_crystal_size_mid 0.12
_exptl_crystal_size_min 0.08
_refine_diff_density_max 1.390
_refine_diff_density_min -1.789
_refine_diff_density_rms 0.143
_refine_ls_extinction_method none
_refine_ls_goodness_of_fit_ref 0.943
_refine_ls_hydrogen_treatment constr
_refine_ls_matrix_type full
_refine_ls_number_parameters 491
_refine_ls_number_reflns 12366
_refine_ls_number_restraints 7
_refine_ls_restrained_S_all 0.943
_refine_ls_R_factor_all 0.0708
_refine_ls_R_factor_gt 0.0443
_refine_ls_shift/su_max 0.002
_refine_ls_shift/su_mean 0.000
_refine_ls_structure_factor_coef Fsqd
_refine_ls_weighting_details 'calc w=1/[\s^2^(Fo^2^)+(0.0511P)^2^+0.0000P] where P=(Fo^2^+2Fc^2^)/3'
_refine_ls_weighting_scheme calc
_refine_ls_wR_factor_gt 0.1016
_refine_ls_wR_factor_ref 0.1118
_reflns_number_gt 8646
_reflns_number_total 12366
_reflns_threshold_expression >2sigma(I)
_cod_data_source_file ic101021t_si_002_1.cif
_cod_data_source_block 8c
_cod_depositor_comments
;
The following automatic conversions were performed:

'_symmetry_cell_setting' value 'Monoclinic' changed to 'monoclinic'
according to the built-in table from CIF Core dictionary named
'cif_core.dic' version 2.4.1 from 2010-06-29.

Automatic conversion script
Id: cif_fix_values 1646 2011-03-28 12:23:43Z adriana 
;
_cod_original_cell_volume 8423.0(19)
_cod_original_formula_sum 'C46 H48 Cl O0.50 P2 Rh S2'
_cod_database_code 4316182

loop_
_symmetry_equiv_pos_as_xyz
'x, y, z'
'-x, y, -z+1/2'
'x+1/2, y+1/2, z'
'-x+1/2, y+1/2, -z+1/2'
'-x, -y, -z'
'x, -y, z-1/2'
'-x+1/2, -y+1/2, -z'
'x+1/2, -y+1/2, z-1/2'

loop_
_atom_site_label
_atom_site_type_symbol
_atom_site_fract_x
_atom_site_fract_y
_atom_site_fract_z
_atom_site_U_iso_or_equiv
_atom_site_adp_type
_atom_site_occupancy
_atom_site_symmetry_multiplicity
_atom_site_calc_flag
_atom_site_refinement_flags
_atom_site_disorder_assembly
_atom_site_disorder_group
Rh1 Rh 0.249213(8) 0.243431(9) 0.254478(10) 0.01529(6) Uani 1 1 d . . .
Cl1 Cl 0.23832(3) 0.35940(3) 0.30167(3) 0.02202(13) Uani 1 1 d . . .
S1 S 0.19570(3) 0.19197(3) 0.30898(3) 0.02082(14) Uani 1 1 d . . .
S2 S 0.46163(3) 0.36605(4) 0.41187(4) 0.03446(19) Uani 1 1 d . . .
P1 P 0.25665(3) 0.13095(3) 0.22139(3) 0.01654(13) Uani 1 1 d . . .
P2 P 0.29983(3) 0.30334(3) 0.20738(3) 0.01507(13) Uani 1 1 d . . .
C1 C 0.23792(12) 0.06636(12) 0.27539(13) 0.0202(5) Uani 1 1 d . . .
H1A H 0.2290 0.0170 0.2525 0.024 Uiso 1 1 calc R . .
H1B H 0.2729 0.0619 0.3252 0.024 Uiso 1 1 calc R . .
C2 C 0.18301(12) 0.09536(12) 0.27874(14) 0.0228(5) Uani 1 1 d . . .
H2A H 0.1760 0.0652 0.3131 0.027 Uiso 1 1 calc R . .
H2B H 0.1465 0.0918 0.2300 0.027 Uiso 1 1 calc R . .
C3 C 0.24905(13) 0.17950(12) 0.40374(14) 0.0216(5) Uani 1 1 d . . .
C4 C 0.22836(13) 0.15890(12) 0.45205(15) 0.0239(6) Uani 1 1 d . . .
C5 C 0.27203(14) 0.15097(13) 0.52540(15) 0.0276(6) Uani 1 1 d . . .
H5 H 0.2593 0.1367 0.5592 0.033 Uiso 1 1 calc R . .
C6 C 0.33310(14) 0.16311(13) 0.55050(14) 0.0283(6) Uani 1 1 d . . .
C7 C 0.35201(13) 0.18451(13) 0.50159(14) 0.0261(6) Uani 1 1 d . . .
H7 H 0.3938 0.1935 0.5182 0.031 Uiso 1 1 calc R . .
C8 C 0.30997(13) 0.19272(12) 0.42850(14) 0.0240(6) Uani 1 1 d . . .
H8 H 0.3231 0.2075 0.3951 0.029 Uiso 1 1 calc R . .
C9 C 0.16303(14) 0.14538(14) 0.42871(16) 0.0311(6) Uani 1 1 d . . .
H9A H 0.1527 0.0942 0.4124 0.047 Uiso 1 1 calc R . .
H9B H 0.1376 0.1787 0.3886 0.047 Uiso 1 1 calc R . .
H9C H 0.1559 0.1543 0.4698 0.047 Uiso 1 1 calc R . .
C10 C 0.37881(15) 0.15391(15) 0.63004(15) 0.0386(8) Uani 1 1 d . . .
H10A H 0.3615 0.1228 0.6534 0.058 Uiso 1 1 calc R . .
H10B H 0.3891 0.2023 0.6537 0.058 Uiso 1 1 calc R . .
H10C H 0.4156 0.1306 0.6348 0.058 Uiso 1 1 calc R . .
C11 C 0.33035(11) 0.09446(12) 0.24144(13) 0.0191(5) Uani 1 1 d . . .
C12 C 0.37686(12) 0.09879(13) 0.31338(14) 0.0266(6) Uani 1 1 d . . .
H12 H 0.3691 0.1207 0.3490 0.032 Uiso 1 1 calc R . .
C13 C 0.43417(13) 0.07167(14) 0.33377(16) 0.0318(6) Uani 1 1 d . . .
H13 H 0.4653 0.0745 0.3832 0.038 Uiso 1 1 calc R . .
C14 C 0.44599(14) 0.04043(16) 0.28225(17) 0.0363(7) Uani 1 1 d . . .
H14 H 0.4852 0.0212 0.2962 0.044 Uiso 1 1 calc R . .
C15 C 0.40081(13) 0.03716(15) 0.21036(17) 0.0328(7) Uani 1 1 d . . .
H15 H 0.4093 0.0169 0.1747 0.039 Uiso 1 1 calc R . .
C16 C 0.34312(12) 0.06337(13) 0.18991(15) 0.0243(6) Uani 1 1 d . . .
H16 H 0.3121 0.0601 0.1405 0.029 Uiso 1 1 calc R . .
C17 C 0.16876(11) 0.15552(13) 0.07677(13) 0.0198(5) Uani 1 1 d . . .
H17 H 0.1730 0.2060 0.0902 0.024 Uiso 1 1 calc R . .
C18 C 0.12781(11) 0.13482(14) 0.00616(14) 0.0244(6) Uani 1 1 d . . .
H18 H 0.1052 0.1712 -0.0293 0.029 Uiso 1 1 calc R . .
C19 C 0.11988(12) 0.06086(14) -0.01262(15) 0.0280(6) Uani 1 1 d . . .
H19 H 0.0914 0.0466 -0.0609 0.034 Uiso 1 1 calc R . .
C20 C 0.15319(13) 0.00768(13) 0.03856(15) 0.0258(6) Uani 1 1 d . . .
H20 H 0.1468 -0.0429 0.0256 0.031 Uiso 1 1 calc R . .
C21 C 0.19563(12) 0.02785(13) 0.10838(14) 0.0221(5) Uani 1 1 d . . .
H21 H 0.2193 -0.0087 0.1430 0.026 Uiso 1 1 calc R . .
C22 C 0.20372(11) 0.10257(12) 0.12816(13) 0.0174(5) Uani 1 1 d . . .
C23 C 0.36033(11) 0.36038(12) 0.27820(12) 0.0188(5) Uani 1 1 d . . .
H23A H 0.3885 0.3770 0.2611 0.023 Uiso 1 1 calc R . .
H23B H 0.3422 0.4046 0.2876 0.023 Uiso 1 1 calc R . .
C24 C 0.39504(12) 0.31643(13) 0.34804(13) 0.0235(6) Uani 1 1 d . . .
H24A H 0.4071 0.2682 0.3370 0.028 Uiso 1 1 calc R . .
H24B H 0.3686 0.3072 0.3697 0.028 Uiso 1 1 calc R . .
C25 C 0.49201(11) 0.30440(14) 0.48707(13) 0.0244(6) Uani 1 1 d . . .
C26 C 0.51725(12) 0.33276(14) 0.55784(14) 0.0251(6) Uani 1 1 d . . .
C27 C 0.54196(13) 0.28261(15) 0.61533(15) 0.0309(6) Uani 1 1 d . . .
H27 H 0.5596 0.3013 0.6636 0.037 Uiso 1 1 calc R . .
C28 C 0.54229(12) 0.20688(15) 0.60603(15) 0.0286(6) Uani 1 1 d . . .
C29 C 0.51741(13) 0.18057(15) 0.53554(16) 0.0312(6) Uani 1 1 d . . .
H29 H 0.5168 0.1291 0.5272 0.037 Uiso 1 1 calc R . .
C30 C 0.49327(13) 0.22879(15) 0.47667(16) 0.0299(6) Uani 1 1 d . . .
H30 H 0.4774 0.2099 0.4287 0.036 Uiso 1 1 calc R . .
C31 C 0.51921(14) 0.41456(14) 0.57204(15) 0.0341(7) Uani 1 1 d . . .
H31A H 0.5487 0.4379 0.5610 0.051 Uiso 1 1 calc R . .
H31B H 0.5312 0.4229 0.6233 0.051 Uiso 1 1 calc R . .
H31C H 0.4790 0.4359 0.5410 0.051 Uiso 1 1 calc R . .
C32 C 0.56793(15) 0.15507(17) 0.67029(16) 0.0422(8) Uani 1 1 d . . .
H32A H 0.6095 0.1700 0.7053 0.063 Uiso 1 1 calc R . .
H32B H 0.5683 0.1048 0.6535 0.063 Uiso 1 1 calc R . .
H32C H 0.5427 0.1568 0.6938 0.063 Uiso 1 1 calc R . .
C33 C 0.33922(11) 0.25746(11) 0.16447(13) 0.0163(5) Uani 1 1 d . . .
C34 C 0.40199(12) 0.25106(13) 0.19716(15) 0.0256(6) Uani 1 1 d . . .
H34 H 0.4267 0.2710 0.2444 0.031 Uiso 1 1 calc R . .
C35 C 0.42899(13) 0.21593(16) 0.16184(16) 0.0323(7) Uani 1 1 d . . .
H35 H 0.4719 0.2123 0.1847 0.039 Uiso 1 1 calc R . .
C36 C 0.39319(12) 0.18608(13) 0.09294(15) 0.0259(6) Uani 1 1 d . . .
H36 H 0.4116 0.1618 0.0687 0.031 Uiso 1 1 calc R . .
C37 C 0.33128(12) 0.19168(12) 0.06005(13) 0.0206(5) Uani 1 1 d . . .
H37 H 0.3068 0.1715 0.0129 0.025 Uiso 1 1 calc R . .
C38 C 0.30426(11) 0.22673(12) 0.09529(13) 0.0179(5) Uani 1 1 d . . .
H38 H 0.2613 0.2299 0.0721 0.021 Uiso 1 1 calc R . .
C39 C 0.25550(11) 0.37259(11) 0.13798(12) 0.0158(5) Uani 1 1 d . . .
C40 C 0.28124(12) 0.41315(12) 0.10353(13) 0.0199(5) Uani 1 1 d . . .
H40 H 0.3220 0.4040 0.1150 0.024 Uiso 1 1 calc R . .
C41 C 0.24752(12) 0.46677(13) 0.05254(14) 0.0229(6) Uani 1 1 d . . .
H41 H 0.2652 0.4940 0.0291 0.027 Uiso 1 1 calc R . .
C42 C 0.18821(13) 0.48061(13) 0.03588(14) 0.0238(6) Uani 1 1 d . . .
H42 H 0.1653 0.5178 0.0016 0.029 Uiso 1 1 calc R . .
C43 C 0.16244(12) 0.44026(13) 0.06919(13) 0.0221(5) Uani 1 1 d . . .
H43 H 0.1216 0.4495 0.0574 0.026 Uiso 1 1 calc R . .
C44 C 0.19572(11) 0.38608(12) 0.11991(13) 0.0183(5) Uani 1 1 d . . .
H44 H 0.1774 0.3582 0.1422 0.022 Uiso 1 1 calc R . .
O1 O 0.5000 0.4502(6) 0.2500 0.123(5) Uani 0.50 2 d SP . 1
C45 C 0.5524(4) 0.4979(4) 0.2747(5) 0.053(2) Uani 0.50 1 d P A 1
H45A H 0.5842 0.4834 0.3241 0.064 Uiso 0.50 1 calc PR A 1
H45B H 0.5694 0.4947 0.2412 0.064 Uiso 0.50 1 calc PR A 1
C46 C 0.5322(3) 0.5698(5) 0.2754(4) 0.047(2) Uani 0.50 1 d P . 1
H46A H 0.5533 0.6056 0.2601 0.056 Uiso 0.50 1 calc PR . 1
H46B H 0.5400 0.5831 0.3249 0.056 Uiso 0.50 1 calc PR . 1
O2 O 0.5000 0.5670(7) 0.2500 0.146(5) Uani 0.50 2 d SPD . 2
C47 C 0.5000 0.7050(7) 0.2500 0.146(5) Uani 0.50 2 d SPD . 2
C48 C 0.5329(8) 0.6359(8) 0.2889(10) 0.146(5) Uani 0.25 1 d PD . 2
C49 C 0.5405(7) 0.4989(8) 0.2833(17) 0.146(5) Uani 0.25 1 d PD . 2
C50 C 0.5000 0.4302(9) 0.2500 0.146(5) Uani 0.50 2 d SPD . 2

loop_
_atom_site_aniso_label
_atom_site_aniso_U_11
_atom_site_aniso_U_22
_atom_site_aniso_U_33
_atom_site_aniso_U_23
_atom_site_aniso_U_13
_atom_site_aniso_U_12
Rh1 0.02007(10) 0.01039(9) 0.01403(10) 0.00062(7) 0.00729(8) -0.00108(7)
Cl1 0.0318(3) 0.0147(3) 0.0218(3) -0.0034(2) 0.0148(3) -0.0028(2)
S1 0.0273(3) 0.0152(3) 0.0219(3) 0.0019(2) 0.0135(3) -0.0014(2)
S2 0.0305(4) 0.0256(3) 0.0228(4) 0.0062(3) -0.0059(3) -0.0100(3)
P1 0.0205(3) 0.0112(3) 0.0149(3) 0.0012(2) 0.0064(3) -0.0001(2)
P2 0.0176(3) 0.0119(3) 0.0118(3) 0.0007(2) 0.0041(2) -0.0013(2)
C1 0.0283(14) 0.0138(11) 0.0164(12) 0.0032(9) 0.0094(11) -0.0022(10)
C2 0.0319(15) 0.0161(11) 0.0205(13) 0.0013(9) 0.0129(12) -0.0044(10)
C3 0.0372(16) 0.0112(10) 0.0193(13) -0.0019(9) 0.0160(12) -0.0018(10)
C4 0.0411(16) 0.0105(10) 0.0290(15) -0.0002(9) 0.0240(13) 0.0005(10)
C5 0.0519(19) 0.0139(11) 0.0245(14) 0.0011(10) 0.0246(14) 0.0005(12)
C6 0.0497(19) 0.0139(11) 0.0199(14) -0.0008(10) 0.0159(13) 0.0014(11)
C7 0.0363(16) 0.0186(12) 0.0234(14) -0.0024(10) 0.0147(12) -0.0017(11)
C8 0.0358(16) 0.0185(12) 0.0208(13) -0.0016(10) 0.0162(12) -0.0035(11)
C9 0.0463(18) 0.0209(13) 0.0379(17) 0.0047(11) 0.0299(15) 0.0017(12)
C10 0.058(2) 0.0275(14) 0.0214(15) 0.0019(12) 0.0123(15) 0.0056(14)
C11 0.0224(13) 0.0101(10) 0.0205(13) 0.0019(9) 0.0073(11) 0.0001(9)
C12 0.0288(15) 0.0228(13) 0.0221(14) 0.0000(10) 0.0078(12) 0.0048(11)
C13 0.0253(15) 0.0326(15) 0.0280(16) 0.0042(12) 0.0056(12) 0.0069(12)
C14 0.0280(16) 0.0363(16) 0.0437(19) 0.0077(14) 0.0168(15) 0.0121(13)
C15 0.0331(17) 0.0348(15) 0.0346(17) 0.0002(13) 0.0198(14) 0.0069(13)
C16 0.0265(14) 0.0211(12) 0.0242(14) 0.0014(10) 0.0115(12) 0.0007(10)
C17 0.0192(12) 0.0160(11) 0.0204(13) 0.0012(9) 0.0068(10) -0.0006(9)
C18 0.0187(13) 0.0281(13) 0.0217(14) 0.0045(10) 0.0061(11) -0.0022(10)
C19 0.0256(15) 0.0334(14) 0.0203(14) -0.0051(11) 0.0077(12) -0.0068(11)
C20 0.0306(15) 0.0200(12) 0.0266(15) -0.0067(10) 0.0138(12) -0.0057(11)
C21 0.0280(14) 0.0162(11) 0.0216(14) -0.0003(10) 0.0118(11) 0.0026(10)
C22 0.0185(12) 0.0159(11) 0.0171(12) 0.0001(9) 0.0082(10) 0.0000(9)
C23 0.0223(13) 0.0156(11) 0.0134(12) -0.0008(9) 0.0048(10) -0.0042(9)
C24 0.0264(14) 0.0192(12) 0.0144(12) 0.0004(9) 0.0018(11) -0.0055(10)
C25 0.0196(14) 0.0259(13) 0.0178(13) 0.0033(10) 0.0013(11) -0.0023(10)
C26 0.0200(13) 0.0276(13) 0.0215(14) -0.0005(11) 0.0052(11) -0.0047(11)
C27 0.0284(15) 0.0396(16) 0.0170(14) 0.0006(11) 0.0051(12) -0.0056(12)
C28 0.0210(14) 0.0339(15) 0.0241(14) 0.0058(11) 0.0058(12) -0.0022(11)
C29 0.0288(15) 0.0271(14) 0.0291(16) 0.0045(12) 0.0075(13) 0.0035(12)
C30 0.0304(16) 0.0267(14) 0.0208(14) 0.0003(11) 0.0035(12) 0.0011(11)
C31 0.0397(18) 0.0321(15) 0.0233(15) -0.0050(12) 0.0099(13) -0.0027(13)
C32 0.0395(19) 0.0451(18) 0.0286(17) 0.0153(14) 0.0062(14) 0.0005(15)
C33 0.0198(12) 0.0136(10) 0.0130(11) 0.0010(8) 0.0062(10) -0.0012(9)
C34 0.0193(13) 0.0302(14) 0.0206(13) -0.0080(10) 0.0045(11) -0.0019(10)
C35 0.0198(14) 0.0409(16) 0.0323(16) -0.0109(13) 0.0098(12) -0.0007(12)
C36 0.0243(14) 0.0261(13) 0.0285(15) -0.0049(11) 0.0139(12) -0.0015(11)
C37 0.0242(13) 0.0170(11) 0.0167(12) -0.0001(9) 0.0071(11) -0.0017(10)
C38 0.0176(12) 0.0150(11) 0.0163(12) 0.0009(9) 0.0047(10) -0.0012(9)
C39 0.0213(12) 0.0102(10) 0.0117(11) -0.0017(8) 0.0048(10) -0.0026(9)
C40 0.0204(12) 0.0166(11) 0.0191(13) 0.0018(9) 0.0070(10) -0.0023(9)
C41 0.0324(15) 0.0141(11) 0.0191(13) 0.0026(9) 0.0102(12) -0.0032(10)
C42 0.0294(15) 0.0151(11) 0.0185(13) 0.0020(9) 0.0052(11) 0.0009(10)
C43 0.0203(13) 0.0211(12) 0.0200(13) -0.0003(10) 0.0061(11) 0.0037(10)
C44 0.0212(13) 0.0162(11) 0.0156(12) 0.0000(9) 0.0075(10) -0.0021(9)
O1 0.127(11) 0.066(7) 0.208(14) 0.000 0.108(11) 0.000
C45 0.043(4) 0.045(4) 0.087(7) 0.026(4) 0.044(5) 0.012(3)
C46 0.031(4) 0.082(6) 0.033(4) -0.016(4) 0.020(3) -0.014(4)
O2 0.192(14) 0.106(8) 0.226(15) 0.000 0.169(13) 0.000
C47 0.192(14) 0.106(8) 0.226(15) 0.000 0.169(13) 0.000
C48 0.192(14) 0.106(8) 0.226(15) 0.000 0.169(13) 0.000
C49 0.192(14) 0.106(8) 0.226(15) 0.000 0.169(13) 0.000
C50 0.192(14) 0.106(8) 0.226(15) 0.000 0.169(13) 0.000

loop_
_atom_type_symbol
_atom_type_description
_atom_type_scat_dispersion_real
_atom_type_scat_dispersion_imag
_atom_type_scat_source
C C 0.0033 0.0016 'International Tables Vol C Tables 4.2.6.8 and 6.1.1.4'
H H 0.0000 0.0000 'International Tables Vol C Tables 4.2.6.8 and 6.1.1.4'
P P 0.1023 0.0942 'International Tables Vol C Tables 4.2.6.8 and 6.1.1.4'
S S 0.1246 0.1234 'International Tables Vol C Tables 4.2.6.8 and 6.1.1.4'
Cl Cl 0.1484 0.1585 'International Tables Vol C Tables 4.2.6.8 and 6.1.1.4'
Rh Rh -1.1178 0.9187 'International Tables Vol C Tables 4.2.6.8 and 6.1.1.4'
O O 0.0106 0.0060 'International Tables Vol C Tables 4.2.6.8 and 6.1.1.4'

loop_
_geom_angle_atom_site_label_1
_geom_angle_atom_site_label_2
_geom_angle_atom_site_label_3
_geom_angle
_geom_angle_site_symmetry_1
_geom_angle_site_symmetry_3
_geom_angle_publ_flag
P1 Rh1 P2 98.88(2) . . ?
P1 Rh1 S1 86.83(2) . . ?
P2 Rh1 S1 174.27(2) . . ?
P1 Rh1 Cl1 172.81(2) . . ?
P2 Rh1 Cl1 87.93(2) . . ?
S1 Rh1 Cl1 86.35(2) . . ?
C3 S1 C2 99.99(11) . . ?
C3 S1 Rh1 107.12(9) . . ?
C2 S1 Rh1 104.71(8) . . ?
C25 S2 C24 100.86(11) . . ?
C11 P1 C22 105.90(11) . . ?
C11 P1 C1 99.64(11) . . ?
C22 P1 C1 102.06(11) . . ?
C11 P1 Rh1 120.11(8) . . ?
C22 P1 Rh1 118.18(8) . . ?
C1 P1 Rh1 107.88(8) . . ?
C39 P2 C33 100.67(11) . . ?
C39 P2 C23 101.56(10) . . ?
C33 P2 C23 102.59(11) . . ?
C39 P2 Rh1 115.20(8) . . ?
C33 P2 Rh1 124.06(7) . . ?
C23 P2 Rh1 109.91(8) . . ?
C2 C1 P1 108.90(16) . . ?
C2 C1 H1A 109.9 . . ?
P1 C1 H1A 109.9 . . ?
C2 C1 H1B 109.9 . . ?
P1 C1 H1B 109.9 . . ?
H1A C1 H1B 108.3 . . ?
C1 C2 S1 109.78(17) . . ?
C1 C2 H2A 109.7 . . ?
S1 C2 H2A 109.7 . . ?
C1 C2 H2B 109.7 . . ?
S1 C2 H2B 109.7 . . ?
H2A C2 H2B 108.2 . . ?
C8 C3 C4 120.9(2) . . ?
C8 C3 S1 119.27(19) . . ?
C4 C3 S1 119.8(2) . . ?
C5 C4 C3 117.1(3) . . ?
C5 C4 C9 119.6(2) . . ?
C3 C4 C9 123.3(3) . . ?
C6 C5 C4 122.4(2) . . ?
C6 C5 H5 118.8 . . ?
C4 C5 H5 118.8 . . ?
C5 C6 C7 119.2(3) . . ?
C5 C6 C10 120.8(3) . . ?
C7 C6 C10 120.1(3) . . ?
C8 C7 C6 120.0(3) . . ?
C8 C7 H7 120.0 . . ?
C6 C7 H7 120.0 . . ?
C3 C8 C7 120.4(2) . . ?
C3 C8 H8 119.8 . . ?
C7 C8 H8 119.8 . . ?
C4 C9 H9A 109.5 . . ?
C4 C9 H9B 109.5 . . ?
H9A C9 H9B 109.5 . . ?
C4 C9 H9C 109.5 . . ?
H9A C9 H9C 109.5 . . ?
H9B C9 H9C 109.5 . . ?
C6 C10 H10A 109.5 . . ?
C6 C10 H10B 109.5 . . ?
H10A C10 H10B 109.5 . . ?
C6 C10 H10C 109.5 . . ?
H10A C10 H10C 109.5 . . ?
H10B C10 H10C 109.5 . . ?
C12 C11 C16 118.4(2) . . ?
C12 C11 P1 117.03(19) . . ?
C16 C11 P1 124.6(2) . . ?
C13 C12 C11 121.0(3) . . ?
C13 C12 H12 119.5 . . ?
C11 C12 H12 119.5 . . ?
C14 C13 C12 119.9(3) . . ?
C14 C13 H13 120.0 . . ?
C12 C13 H13 120.0 . . ?
C13 C14 C15 119.9(3) . . ?
C13 C14 H14 120.0 . . ?
C15 C14 H14 120.0 . . ?
C14 C15 C16 120.3(3) . . ?
C14 C15 H15 119.8 . . ?
C16 C15 H15 119.8 . . ?
C15 C16 C11 120.4(3) . . ?
C15 C16 H16 119.8 . . ?
C11 C16 H16 119.8 . . ?
C18 C17 C22 120.2(2) . . ?
C18 C17 H17 119.9 . . ?
C22 C17 H17 119.9 . . ?
C17 C18 C19 119.8(2) . . ?
C17 C18 H18 120.1 . . ?
C19 C18 H18 120.1 . . ?
C20 C19 C18 120.4(2) . . ?
C20 C19 H19 119.8 . . ?
C18 C19 H19 119.8 . . ?
C21 C20 C19 120.3(2) . . ?
C21 C20 H20 119.9 . . ?
C19 C20 H20 119.9 . . ?
C20 C21 C22 119.8(2) . . ?
C20 C21 H21 120.1 . . ?
C22 C21 H21 120.1 . . ?
C17 C22 C21 119.4(2) . . ?
C17 C22 P1 119.50(17) . . ?
C21 C22 P1 120.99(18) . . ?
C24 C23 P2 110.19(15) . . ?
C24 C23 H23A 109.6 . . ?
P2 C23 H23A 109.6 . . ?
C24 C23 H23B 109.6 . . ?
P2 C23 H23B 109.6 . . ?
H23A C23 H23B 108.1 . . ?
C23 C24 S2 110.25(16) . . ?
C23 C24 H24A 109.6 . . ?
S2 C24 H24A 109.6 . . ?
C23 C24 H24B 109.6 . . ?
S2 C24 H24B 109.6 . . ?
H24A C24 H24B 108.1 . . ?
C30 C25 C26 119.7(2) . . ?
C30 C25 S2 120.9(2) . . ?
C26 C25 S2 119.32(19) . . ?
C27 C26 C25 117.4(2) . . ?
C27 C26 C31 120.8(2) . . ?
C25 C26 C31 121.7(2) . . ?
C28 C27 C26 123.7(3) . . ?
C28 C27 H27 118.2 . . ?
C26 C27 H27 118.2 . . ?
C29 C28 C27 117.5(2) . . ?
C29 C28 C32 121.1(3) . . ?
C27 C28 C32 121.3(3) . . ?
C28 C29 C30 120.6(3) . . ?
C28 C29 H29 119.7 . . ?
C30 C29 H29 119.7 . . ?
C29 C30 C25 120.9(3) . . ?
C29 C30 H30 119.5 . . ?
C25 C30 H30 119.5 . . ?
C26 C31 H31A 109.5 . . ?
C26 C31 H31B 109.5 . . ?
H31A C31 H31B 109.5 . . ?
C26 C31 H31C 109.5 . . ?
H31A C31 H31C 109.5 . . ?
H31B C31 H31C 109.5 . . ?
C28 C32 H32A 109.5 . . ?
C28 C32 H32B 109.5 . . ?
H32A C32 H32B 109.5 . . ?
C28 C32 H32C 109.5 . . ?
H32A C32 H32C 109.5 . . ?
H32B C32 H32C 109.5 . . ?
C34 C33 C38 117.9(2) . . ?
C34 C33 P2 123.72(18) . . ?
C38 C33 P2 118.37(19) . . ?
C35 C34 C33 121.0(2) . . ?
C35 C34 H34 119.5 . . ?
C33 C34 H34 119.5 . . ?
C34 C35 C36 120.0(3) . . ?
C34 C35 H35 120.0 . . ?
C36 C35 H35 120.0 . . ?
C37 C36 C35 119.8(2) . . ?
C37 C36 H36 120.1 . . ?
C35 C36 H36 120.1 . . ?
C36 C37 C38 120.3(2) . . ?
C36 C37 H37 119.9 . . ?
C38 C37 H37 119.9 . . ?
C37 C38 C33 121.1(2) . . ?
C37 C38 H38 119.5 . . ?
C33 C38 H38 119.5 . . ?
C44 C39 C40 119.1(2) . . ?
C44 C39 P2 119.84(18) . . ?
C40 C39 P2 121.09(19) . . ?
C41 C40 C39 120.3(2) . . ?
C41 C40 H40 119.8 . . ?
C39 C40 H40 119.8 . . ?
C42 C41 C40 120.1(2) . . ?
C42 C41 H41 120.0 . . ?
C40 C41 H41 120.0 . . ?
C43 C42 C41 119.8(2) . . ?
C43 C42 H42 120.1 . . ?
C41 C42 H42 120.1 . . ?
C42 C43 C44 120.5(2) . . ?
C42 C43 H43 119.7 . . ?
C44 C43 H43 119.7 . . ?
C39 C44 C43 120.2(2) . . ?
C39 C44 H44 119.9 . . ?
C43 C44 H44 119.9 . . ?
C45 O1 C45 106.6(9) 2_655 . ?
C46 C45 O1 106.7(6) . . ?
C46 C45 H45A 110.4 . . ?
O1 C45 H45A 110.4 . . ?
C46 C45 H45B 110.4 . . ?
O1 C45 H45B 110.4 . . ?
H45A C45 H45B 108.6 . . ?
C45 C46 C46 106.0(5) . 2_655 ?
C45 C46 H46A 110.5 . . ?
C46 C46 H46A 110.5 2_655 . ?
C45 C46 H46B 110.5 . . ?
C46 C46 H46B 110.5 2_655 . ?
H46A C46 H46B 108.7 . . ?
C48 O2 C48 67.5(10) 2_655 . ?
C48 O2 C49 169.9(17) 2_655 . ?
C48 O2 C49 110.7(7) . . ?
C48 O2 C49 110.7(7) 2_655 2_655 ?
C48 O2 C49 169.9(17) . 2_655 ?
C49 O2 C49 72.9(10) . 2_655 ?
C48 C47 C48 67.3(10) . 2_655 ?
O2 C48 C47 112.6(10) . . ?
O2 C48 C48 56.3(5) . 2_655 ?
C47 C48 C48 56.4(5) . 2_655 ?
O2 C49 C50 107.3(9) . . ?
O2 C49 C49 53.5(5) . 2_655 ?
C50 C49 C49 53.8(5) . 2_655 ?
C49 C50 C49 72.4(10) . 2_655 ?

loop_
_geom_bond_atom_site_label_1
_geom_bond_atom_site_label_2
_geom_bond_distance
_geom_bond_site_symmetry_2
_geom_bond_publ_flag
Rh1 P1 2.1949(6) . ?
Rh1 P2 2.2463(7) . ?
Rh1 S1 2.3537(7) . ?
Rh1 Cl1 2.4006(6) . ?
S1 C3 1.793(3) . ?
S1 C2 1.839(2) . ?
S2 C25 1.777(3) . ?
S2 C24 1.799(2) . ?
P1 C11 1.821(3) . ?
P1 C22 1.827(2) . ?
P1 C1 1.849(2) . ?
P2 C39 1.835(2) . ?
P2 C33 1.839(2) . ?
P2 C23 1.844(2) . ?
C1 C2 1.518(4) . ?
C1 H1A 0.9900 . ?
C1 H1B 0.9900 . ?
C2 H2A 0.9900 . ?
C2 H2B 0.9900 . ?
C3 C8 1.383(4) . ?
C3 C4 1.403(3) . ?
C4 C5 1.398(4) . ?
C4 C9 1.494(4) . ?
C5 C6 1.382(4) . ?
C5 H5 0.9500 . ?
C6 C7 1.387(4) . ?
C6 C10 1.508(4) . ?
C7 C8 1.385(4) . ?
C7 H7 0.9500 . ?
C8 H8 0.9500 . ?
C9 H9A 0.9800 . ?
C9 H9B 0.9800 . ?
C9 H9C 0.9800 . ?
C10 H10A 0.9800 . ?
C10 H10B 0.9800 . ?
C10 H10C 0.9800 . ?
C11 C12 1.392(3) . ?
C11 C16 1.394(3) . ?
C12 C13 1.384(4) . ?
C12 H12 0.9500 . ?
C13 C14 1.380(4) . ?
C13 H13 0.9500 . ?
C14 C15 1.381(4) . ?
C14 H14 0.9500 . ?
C15 C16 1.386(4) . ?
C15 H15 0.9500 . ?
C16 H16 0.9500 . ?
C17 C18 1.384(3) . ?
C17 C22 1.392(3) . ?
C17 H17 0.9500 . ?
C18 C19 1.386(4) . ?
C18 H18 0.9500 . ?
C19 C20 1.383(4) . ?
C19 H19 0.9500 . ?
C20 C21 1.379(4) . ?
C20 H20 0.9500 . ?
C21 C22 1.404(3) . ?
C21 H21 0.9500 . ?
C23 C24 1.518(3) . ?
C23 H23A 0.9900 . ?
C23 H23B 0.9900 . ?
C24 H24A 0.9900 . ?
C24 H24B 0.9900 . ?
C25 C30 1.393(4) . ?
C25 C26 1.401(4) . ?
C26 C27 1.394(4) . ?
C26 C31 1.511(3) . ?
C27 C28 1.389(4) . ?
C27 H27 0.9500 . ?
C28 C29 1.383(4) . ?
C28 C32 1.509(4) . ?
C29 C30 1.391(4) . ?
C29 H29 0.9500 . ?
C30 H30 0.9500 . ?
C31 H31A 0.9800 . ?
C31 H31B 0.9800 . ?
C31 H31C 0.9800 . ?
C32 H32A 0.9800 . ?
C32 H32B 0.9800 . ?
C32 H32C 0.9800 . ?
C33 C34 1.391(3) . ?
C33 C38 1.398(3) . ?
C34 C35 1.387(4) . ?
C34 H34 0.9500 . ?
C35 C36 1.390(4) . ?
C35 H35 0.9500 . ?
C36 C37 1.370(4) . ?
C36 H36 0.9500 . ?
C37 C38 1.385(3) . ?
C37 H37 0.9500 . ?
C38 H38 0.9500 . ?
C39 C44 1.387(3) . ?
C39 C40 1.398(3) . ?
C40 C41 1.389(3) . ?
C40 H40 0.9500 . ?
C41 C42 1.385(4) . ?
C41 H41 0.9500 . ?
C42 C43 1.379(4) . ?
C42 H42 0.9500 . ?
C43 C44 1.391(3) . ?
C43 H43 0.9500 . ?
C44 H44 0.9500 . ?
O1 C45 1.448(9) 2_655 ?
O1 C45 1.449(9) . ?
C45 C46 1.404(9) . ?
C45 H45A 0.9900 . ?
C45 H45B 0.9900 . ?
C46 C46 1.445(15) 2_655 ?
C46 H46A 0.9900 . ?
C46 H46B 0.9900 . ?
O2 C48 1.503(9) 2_655 ?
O2 C48 1.503(9) . ?
O2 C49 1.537(9) . ?
O2 C49 1.537(9) 2_655 ?
C47 C48 1.507(9) . ?
C47 C48 1.507(9) 2_655 ?
C48 C48 1.67(3) 2_655 ?
C49 C50 1.546(9) . ?
C49 C49 1.83(3) 2_655 ?
C50 C49 1.546(9) 2_655 ?

loop_
_geom_torsion_atom_site_label_1
_geom_torsion_atom_site_label_2
_geom_torsion_atom_site_label_3
_geom_torsion_atom_site_label_4
_geom_torsion
_geom_torsion_site_symmetry_1
_geom_torsion_site_symmetry_2
_geom_torsion_site_symmetry_3
_geom_torsion_site_symmetry_4
_geom_torsion_publ_flag
P1 Rh1 S1 C3 97.08(8) . . . . ?
P2 Rh1 S1 C3 -77.4(3) . . . . ?
Cl1 Rh1 S1 C3 -80.64(8) . . . . ?
P1 Rh1 S1 C2 -8.50(9) . . . . ?
P2 Rh1 S1 C2 177.0(2) . . . . ?
Cl1 Rh1 S1 C2 173.78(9) . . . . ?
P2 Rh1 P1 C11 51.00(10) . . . . ?
S1 Rh1 P1 C11 -128.45(10) . . . . ?
Cl1 Rh1 P1 C11 -109.9(2) . . . . ?
P2 Rh1 P1 C22 -81.06(9) . . . . ?
S1 Rh1 P1 C22 99.49(9) . . . . ?
Cl1 Rh1 P1 C22 118.0(2) . . . . ?
P2 Rh1 P1 C1 163.98(9) . . . . ?
S1 Rh1 P1 C1 -15.46(9) . . . . ?
Cl1 Rh1 P1 C1 3.0(2) . . . . ?
P1 Rh1 P2 C39 118.92(8) . . . . ?
S1 Rh1 P2 C39 -66.7(3) . . . . ?
Cl1 Rh1 P2 C39 -63.42(8) . . . . ?
P1 Rh1 P2 C33 -5.47(10) . . . . ?
S1 Rh1 P2 C33 168.9(2) . . . . ?
Cl1 Rh1 P2 C33 172.18(10) . . . . ?
P1 Rh1 P2 C23 -127.12(8) . . . . ?
S1 Rh1 P2 C23 47.3(3) . . . . ?
Cl1 Rh1 P2 C23 50.54(8) . . . . ?
C11 P1 C1 C2 169.06(17) . . . . ?
C22 P1 C1 C2 -82.25(18) . . . . ?
Rh1 P1 C1 C2 42.94(18) . . . . ?
P1 C1 C2 S1 -51.4(2) . . . . ?
C3 S1 C2 C1 -73.90(19) . . . . ?
Rh1 S1 C2 C1 36.91(18) . . . . ?
C2 S1 C3 C8 102.4(2) . . . . ?
Rh1 S1 C3 C8 -6.5(2) . . . . ?
C2 S1 C3 C4 -79.7(2) . . . . ?
Rh1 S1 C3 C4 171.39(16) . . . . ?
C8 C3 C4 C5 -1.3(3) . . . . ?
S1 C3 C4 C5 -179.18(17) . . . . ?
C8 C3 C4 C9 178.7(2) . . . . ?
S1 C3 C4 C9 0.9(3) . . . . ?
C3 C4 C5 C6 0.5(3) . . . . ?
C9 C4 C5 C6 -179.6(2) . . . . ?
C4 C5 C6 C7 0.5(4) . . . . ?
C4 C5 C6 C10 -179.9(2) . . . . ?
C5 C6 C7 C8 -0.7(4) . . . . ?
C10 C6 C7 C8 179.8(2) . . . . ?
C4 C3 C8 C7 1.2(4) . . . . ?
S1 C3 C8 C7 179.08(18) . . . . ?
C6 C7 C8 C3 -0.2(4) . . . . ?
C22 P1 C11 C12 -170.27(18) . . . . ?
C1 P1 C11 C12 -64.7(2) . . . . ?
Rh1 P1 C11 C12 52.6(2) . . . . ?
C22 P1 C11 C16 10.2(2) . . . . ?
C1 P1 C11 C16 115.8(2) . . . . ?
Rh1 P1 C11 C16 -126.88(18) . . . . ?
C16 C11 C12 C13 -1.2(4) . . . . ?
P1 C11 C12 C13 179.2(2) . . . . ?
C11 C12 C13 C14 0.7(4) . . . . ?
C12 C13 C14 C15 0.8(4) . . . . ?
C13 C14 C15 C16 -1.7(4) . . . . ?
C14 C15 C16 C11 1.1(4) . . . . ?
C12 C11 C16 C15 0.3(4) . . . . ?
P1 C11 C16 C15 179.8(2) . . . . ?
C22 C17 C18 C19 2.6(4) . . . . ?
C17 C18 C19 C20 -0.8(4) . . . . ?
C18 C19 C20 C21 -1.5(4) . . . . ?
C19 C20 C21 C22 2.0(4) . . . . ?
C18 C17 C22 C21 -2.1(4) . . . . ?
C18 C17 C22 P1 -179.06(19) . . . . ?
C20 C21 C22 C17 -0.2(4) . . . . ?
C20 C21 C22 P1 176.8(2) . . . . ?
C11 P1 C22 C17 -125.3(2) . . . . ?
C1 P1 C22 C17 130.9(2) . . . . ?
Rh1 P1 C22 C17 12.8(2) . . . . ?
C11 P1 C22 C21 57.7(2) . . . . ?
C1 P1 C22 C21 -46.1(2) . . . . ?
Rh1 P1 C22 C21 -164.16(17) . . . . ?
C39 P2 C23 C24 168.17(18) . . . . ?
C33 P2 C23 C24 -87.98(19) . . . . ?
Rh1 P2 C23 C24 45.74(19) . . . . ?
P2 C23 C24 S2 170.29(13) . . . . ?
C25 S2 C24 C23 179.02(19) . . . . ?
C24 S2 C25 C30 42.4(3) . . . . ?
C24 S2 C25 C26 -140.3(2) . . . . ?
C30 C25 C26 C27 -1.1(4) . . . . ?
S2 C25 C26 C27 -178.4(2) . . . . ?
C30 C25 C26 C31 177.6(3) . . . . ?
S2 C25 C26 C31 0.2(4) . . . . ?
C25 C26 C27 C28 -0.6(4) . . . . ?
C31 C26 C27 C28 -179.2(3) . . . . ?
C26 C27 C28 C29 1.0(4) . . . . ?
C26 C27 C28 C32 -178.0(3) . . . . ?
C27 C28 C29 C30 0.2(4) . . . . ?
C32 C28 C29 C30 179.3(3) . . . . ?
C28 C29 C30 C25 -1.8(4) . . . . ?
C26 C25 C30 C29 2.2(4) . . . . ?
S2 C25 C30 C29 179.6(2) . . . . ?
C39 P2 C33 C34 123.6(2) . . . . ?
C23 P2 C33 C34 19.0(2) . . . . ?
Rh1 P2 C33 C34 -105.9(2) . . . . ?
C39 P2 C33 C38 -56.88(19) . . . . ?
C23 P2 C33 C38 -161.42(17) . . . . ?
Rh1 P2 C33 C38 73.67(19) . . . . ?
C38 C33 C34 C35 0.6(4) . . . . ?
P2 C33 C34 C35 -179.8(2) . . . . ?
C33 C34 C35 C36 -0.4(4) . . . . ?
C34 C35 C36 C37 0.2(4) . . . . ?
C35 C36 C37 C38 -0.2(4) . . . . ?
C36 C37 C38 C33 0.5(3) . . . . ?
C34 C33 C38 C37 -0.7(3) . . . . ?
P2 C33 C38 C37 179.78(17) . . . . ?
C33 P2 C39 C44 137.85(19) . . . . ?
C23 P2 C39 C44 -116.79(19) . . . . ?
Rh1 P2 C39 C44 1.9(2) . . . . ?
C33 P2 C39 C40 -43.2(2) . . . . ?
C23 P2 C39 C40 62.2(2) . . . . ?
Rh1 P2 C39 C40 -179.12(16) . . . . ?
C44 C39 C40 C41 0.7(3) . . . . ?
P2 C39 C40 C41 -178.25(18) . . . . ?
C39 C40 C41 C42 0.4(4) . . . . ?
C40 C41 C42 C43 -1.0(4) . . . . ?
C41 C42 C43 C44 0.5(4) . . . . ?
C40 C39 C44 C43 -1.2(3) . . . . ?
P2 C39 C44 C43 177.78(17) . . . . ?
C42 C43 C44 C39 0.6(4) . . . . ?
C45 O1 C45 C46 9.2(4) 2_655 . . . ?
O1 C45 C46 C46 -23.5(10) . . . 2_655 ?
C48 O2 C48 C47 0.003(4) 2_655 . . . ?
C49 O2 C48 C47 169.3(19) . . . . ?
C49 O2 C48 C47 -81(6) 2_655 . . . ?
C49 O2 C48 C48 169.3(19) . . . 2_655 ?
C49 O2 C48 C48 -81(6) 2_655 . . 2_655 ?
C48 C47 C48 O2 -0.003(4) 2_655 . . . ?
C48 O2 C49 C50 -112(4) 2_655 . . . ?
C48 O2 C49 C50 170.0(18) . . . . ?
C49 O2 C49 C50 -0.001(3) 2_655 . . . ?
C48 O2 C49 C49 -112(4) 2_655 . . 2_655 ?
C48 O2 C49 C49 170.0(18) . . . 2_655 ?
O2 C49 C50 C49 0.001(4) . . . 2_655 ?
